data_4321688
loop_
_publ_author_name
'John R. Hagadorn'
'Lawrence Que,'
'William B. Tolman'

_publ_section_title
;
 N-Donor Effects on Carboxylate Binding in Mononuclear Iron(II) Complexes
 of a Sterically Hindered Benzoate Ligand
;
_journal_name_full 'Inorganic Chemistry'
_journal_page_first 6086
_journal_page_last 6090
_journal_paper_doi 10.1021/ic000531o
_journal_volume 39
_journal_year 2000
_chemical_compound_source 'John R. Hagadorn'
_chemical_formula_sum 'C64 H68 Fe N2 O4'
_chemical_formula_weight 985.05
_chemical_name_common L2Fe(2,5Lut)2
_chemical_name_systematic
; 

 ? 

;
_space_group_IT_number 15
_symmetry_cell_setting monoclinic
_symmetry_space_group_name_Hall '-C 2yc'
_symmetry_space_group_name_H-M 'C 1 2/c 1'
_atom_sites_solution_hydrogens geom
_atom_sites_solution_primary direct
_atom_sites_solution_secondary difmap
_audit_creation_method SHELXL
_cell_angle_alpha 90.00
_cell_angle_beta 114.1430(10)
_cell_angle_gamma 90.00
_cell_formula_units_Z 4
_cell_length_a 21.3773(2)
_cell_length_b 10.8573(2)
_cell_length_c 25.6947(3)
_cell_measurement_reflns_used 6322
_cell_measurement_temperature 173(2)
_cell_measurement_theta_max 25.07
_cell_measurement_theta_min 1
_cell_volume 5442.07(14)
_computing_cell_refinement 'SAINT, Bruker'
_computing_data_collection 'SMART, Bruker'
_computing_data_reduction 'SAINT, Bruker'
_computing_molecular_graphics 'SHELXTL, Bruker'
_computing_structure_refinement 'SHELXL-93 (Sheldrick, 1993)'
_computing_structure_solution 'SHELXS-86 (Sheldrick, 1990)'
_diffrn_ambient_temperature 173(2)
_diffrn_radiation_monochromator graphite
_diffrn_radiation_source 'fine-focus sealed tube'
_diffrn_radiation_type MoK\a
_diffrn_radiation_wavelength 0.71073
_diffrn_reflns_av_R_equivalents 0.0441
_diffrn_reflns_av_sigmaI/netI 0.0568
_diffrn_reflns_limit_h_max 24
_diffrn_reflns_limit_h_min -25
_diffrn_reflns_limit_k_max 12
_diffrn_reflns_limit_k_min -7
_diffrn_reflns_limit_l_max 30
_diffrn_reflns_limit_l_min -26
_diffrn_reflns_number 13113
_diffrn_reflns_theta_max 25.00
_diffrn_reflns_theta_min 1.74
_exptl_absorpt_coefficient_mu 0.326
_exptl_absorpt_correction_T_max 1.00
_exptl_absorpt_correction_T_min 0.831
_exptl_absorpt_correction_type multi-scan
_exptl_crystal_colour yellow
_exptl_crystal_density_diffrn 1.202
_exptl_crystal_density_method 'not measured'
_exptl_crystal_description block
_exptl_crystal_F_000 2096
_exptl_crystal_size_max 0.50
_exptl_crystal_size_mid 0.40
_exptl_crystal_size_min 0.40
_refine_diff_density_max 0.296
_refine_diff_density_min -0.274
_refine_diff_density_rms 0.052
_refine_ls_extinction_method none
_refine_ls_goodness_of_fit_all 1.133
_refine_ls_goodness_of_fit_obs 1.193
_refine_ls_hydrogen_treatment riding
_refine_ls_matrix_type full
_refine_ls_number_parameters 321
_refine_ls_number_reflns 4742
_refine_ls_number_restraints 0
_refine_ls_restrained_S_all 1.133
_refine_ls_restrained_S_obs 1.193
_refine_ls_R_factor_all 0.0829
_refine_ls_R_factor_obs 0.0570
_refine_ls_shift/esd_max 0.001
_refine_ls_shift/esd_mean 0.000
_refine_ls_structure_factor_coef Fsqd
_refine_ls_weighting_details 'w=1/[\s^2^(Fo^2^)+(0.0320P)^2^+7.9411P] where P=(Fo^2^+2Fc^2^)/3'
_refine_ls_weighting_scheme calc
_refine_ls_wR_factor_all 0.1158
_refine_ls_wR_factor_obs 0.1060
_reflns_number_observed 3654
_reflns_number_total 4742
_reflns_observed_criterion >2sigma(I)
_cod_data_source_file ic000531o_2.cif
_cod_data_source_block 98308
_cod_depositor_comments
;
The following automatic conversions were performed:

'_refine_ls_weighting_scheme' value 'calc
w=1/[\s^2^(Fo^2^)+(0.0320P)^2^+7.9411P] where P=(Fo^2^+2Fc^2^)/3' was
changed to 'calc'. New tag '_refine_ls_weighting_details' was
created. The value of the new tag was set to
'w=1/[\s^2^(Fo^2^)+(0.0320P)^2^+7.9411P] where P=(Fo^2^+2Fc^2^)/3'.

Automatic conversion script
Id: cif_fix_values 3143 2015-03-26 13:38:13Z robertas 
;
_cod_original_cell_volume 5442.07(13)
_cod_database_code 4321688

loop_
_symmetry_equiv_pos_as_xyz
'x, y, z'
'-x, y, -z+1/2'
'x+1/2, y+1/2, z'
'-x+1/2, y+1/2, -z+1/2'
'-x, -y, -z'
'x, -y, z-1/2'
'-x+1/2, -y+1/2, -z'
'x+1/2, -y+1/2, z-1/2'

loop_
_atom_site_aniso_label
_atom_site_aniso_U_11
_atom_site_aniso_U_22
_atom_site_aniso_U_33
_atom_site_aniso_U_23
_atom_site_aniso_U_13
_atom_site_aniso_U_12
Fe1 0.0241(3) 0.0275(3) 0.0248(3) 0.000 0.0083(2) 0.000
N1 0.0302(13) 0.0316(14) 0.0292(13) 0.0006(10) 0.0131(11) 0.0004(11)
O1 0.0256(11) 0.0373(12) 0.0318(11) -0.0042(9) 0.0087(9) -0.0003(9)
O2 0.0293(10) 0.0345(12) 0.0331(11) -0.0063(9) 0.0146(9) -0.0028(9)
C1 0.028(2) 0.033(2) 0.0249(15) 0.0045(13) 0.0117(13) -0.0053(13)
C2 0.0255(14) 0.028(2) 0.031(2) -0.0014(12) 0.0123(12) -0.0007(12)
C3 0.0266(14) 0.028(2) 0.031(2) 0.0001(12) 0.0114(12) 0.0004(12)
C4 0.035(2) 0.038(2) 0.030(2) -0.0058(13) 0.0109(14) 0.0003(14)
C5 0.032(2) 0.037(2) 0.041(2) -0.0089(14) 0.0078(14) -0.0058(14)
C6 0.029(2) 0.038(2) 0.047(2) -0.0024(15) 0.0143(14) -0.0062(14)
C7 0.0255(14) 0.032(2) 0.034(2) -0.0010(13) 0.0108(13) -0.0014(12)
C8 0.0279(15) 0.031(2) 0.0211(14) -0.0029(12) 0.0089(12) -0.0032(12)
C9 0.034(2) 0.032(2) 0.0267(15) -0.0028(12) 0.0111(12) -0.0016(13)
C10 0.042(2) 0.028(2) 0.034(2) 0.0022(13) 0.0149(14) -0.0040(14)
C11 0.038(2) 0.039(2) 0.030(2) -0.0043(14) 0.0142(13) -0.0102(14)
C12 0.032(2) 0.040(2) 0.032(2) -0.0017(14) 0.0150(13) -0.0010(14)
C13 0.032(2) 0.032(2) 0.0252(15) -0.0014(12) 0.0117(13) -0.0031(13)
C14 0.043(2) 0.039(2) 0.044(2) 0.0041(15) 0.017(2) 0.0074(15)
C15 0.050(2) 0.053(2) 0.061(2) -0.005(2) 0.031(2) -0.017(2)
C16 0.041(2) 0.034(2) 0.042(2) 0.0027(14) 0.0185(15) 0.0018(14)
C17 0.0275(15) 0.038(2) 0.036(2) -0.0046(13) 0.0157(13) -0.0126(13)
C18 0.031(2) 0.040(2) 0.040(2) -0.0025(14) 0.0173(14) -0.0077(14)
C19 0.042(2) 0.051(2) 0.037(2) 0.002(2) 0.016(2) -0.012(2)
C20 0.037(2) 0.057(2) 0.048(2) -0.010(2) 0.024(2) -0.014(2)
C21 0.032(2) 0.049(2) 0.054(2) -0.008(2) 0.023(2) -0.0040(15)
C22 0.028(2) 0.041(2) 0.045(2) -0.0041(14) 0.0194(14) -0.0057(14)
C23 0.049(2) 0.054(2) 0.044(2) 0.006(2) 0.021(2) 0.004(2)
C24 0.061(2) 0.098(3) 0.054(2) -0.010(2) 0.038(2) -0.009(2)
C25 0.043(2) 0.058(2) 0.057(2) 0.007(2) 0.025(2) 0.009(2)
C26 0.0286(15) 0.031(2) 0.032(2) -0.0030(13) 0.0115(13) -0.0033(13)
C27 0.036(2) 0.038(2) 0.038(2) 0.0022(14) 0.0199(14) -0.0054(14)
C28 0.045(2) 0.030(2) 0.042(2) 0.0046(14) 0.020(2) -0.0036(14)
C29 0.037(2) 0.029(2) 0.035(2) 0.0014(13) 0.0169(14) 0.0027(13)
C30 0.032(2) 0.035(2) 0.034(2) 0.0042(14) 0.0170(13) 0.0017(13)
C31 0.036(2) 0.049(2) 0.048(2) 0.009(2) 0.020(2) 0.0096(15)
C32 0.053(2) 0.045(2) 0.057(2) 0.017(2) 0.029(2) 0.017(2)

loop_
_atom_site_label
_atom_site_type_symbol
_atom_site_fract_x
_atom_site_fract_y
_atom_site_fract_z
_atom_site_U_iso_or_equiv
_atom_site_thermal_displace_type
_atom_site_occupancy
_atom_site_calc_flag
_atom_site_refinement_flags
_atom_site_disorder_group
Fe1 Fe 0.5000 0.27360(5) 0.7500 0.0261(2) Uani 1 d S .
N1 N 0.51560(11) 0.4153(2) 0.69633(9) 0.0300(5) Uani 1 d . .
O1 O 0.48307(9) 0.1222(2) 0.68667(8) 0.0326(5) Uani 1 d . .
O2 O 0.39962(9) 0.2391(2) 0.68826(8) 0.0317(5) Uani 1 d . .
C1 C 0.42073(14) 0.1492(3) 0.66805(11) 0.0283(6) Uani 1 d . .
C2 C 0.36947(13) 0.0729(2) 0.62114(11) 0.0280(6) Uani 1 d . .
C3 C 0.37618(13) 0.0600(3) 0.56943(11) 0.0286(6) Uani 1 d . .
C4 C 0.32925(14) -0.0142(3) 0.52649(12) 0.0352(7) Uani 1 d . .
H4A H 0.33258(14) -0.0222(3) 0.49089(12) 0.042 Uiso 1 calc R .
C5 C 0.27806(15) -0.0757(3) 0.53590(13) 0.0387(7) Uani 1 d . .
H5A H 0.24710(15) -0.1275(3) 0.50707(13) 0.046 Uiso 1 calc R .
C6 C 0.27183(14) -0.0621(3) 0.58676(13) 0.0383(7) Uani 1 d . .
H6A H 0.23672(14) -0.1056(3) 0.59266(13) 0.046 Uiso 1 calc R .
C7 C 0.31594(13) 0.0141(3) 0.62993(12) 0.0309(7) Uani 1 d . .
C8 C 0.43088(13) 0.1277(2) 0.55896(11) 0.0270(6) Uani 1 d . .
C9 C 0.42130(14) 0.2521(3) 0.54271(11) 0.0311(7) Uani 1 d . .
C10 C 0.47375(15) 0.3141(3) 0.53453(12) 0.0350(7) Uani 1 d . .
H10A H 0.46725(15) 0.3979(3) 0.52297(12) 0.042 Uiso 1 calc R .
C11 C 0.53497(15) 0.2570(3) 0.54275(12) 0.0360(7) Uani 1 d . .
C12 C 0.54312(15) 0.1344(3) 0.55865(12) 0.0343(7) Uani 1 d . .
H12A H 0.58478(15) 0.0940(3) 0.56413(12) 0.041 Uiso 1 calc R .
C13 C 0.49219(14) 0.0685(3) 0.56685(11) 0.0298(6) Uani 1 d . .
C14 C 0.3563(2) 0.3196(3) 0.53564(13) 0.0421(8) Uani 1 d . .
H14A H 0.3555(2) 0.3322(3) 0.57314(13) 0.063 Uiso 1 calc R .
H14B H 0.3164(2) 0.2705(3) 0.51169(13) 0.063 Uiso 1 calc R .
H14C H 0.3549(2) 0.3995(3) 0.51751(13) 0.063 Uiso 1 calc R .
C15 C 0.5922(2) 0.3270(3) 0.53569(15) 0.0518(9) Uani 1 d . .
H15A H 0.6270(2) 0.2689(3) 0.53512(15) 0.078 Uiso 1 calc R .
H15B H 0.6131(2) 0.3844(3) 0.56760(15) 0.078 Uiso 1 calc R .
H15C H 0.5736(2) 0.3732(3) 0.49977(15) 0.078 Uiso 1 calc R .
C16 C 0.5044(2) -0.0636(3) 0.58648(13) 0.0386(7) Uani 1 d . .
H16A H 0.4642(2) -0.1133(3) 0.56360(13) 0.058 Uiso 1 calc R .
H16B H 0.5121(2) -0.0683(3) 0.62675(13) 0.058 Uiso 1 calc R .
H16C H 0.5447(2) -0.0953(3) 0.58184(13) 0.058 Uiso 1 calc R .
C17 C 0.30348(14) 0.0332(3) 0.68300(12) 0.0330(7) Uani 1 d . .
C18 C 0.33906(14) -0.0337(3) 0.73275(13) 0.0362(7) Uani 1 d . .
C19 C 0.3226(2) -0.0162(3) 0.77963(13) 0.0432(8) Uani 1 d . .
H19A H 0.3469(2) -0.0615(3) 0.81358(13) 0.052 Uiso 1 calc R .
C20 C 0.2722(2) 0.0649(3) 0.77811(14) 0.0446(8) Uani 1 d . .
C21 C 0.2389(2) 0.1320(3) 0.72880(14) 0.0430(8) Uani 1 d . .
H21A H 0.2048(2) 0.1895(3) 0.72753(14) 0.052 Uiso 1 calc R .
C22 C 0.25316(14) 0.1190(3) 0.68096(13) 0.0367(7) Uani 1 d . .
C23 C 0.3964(2) -0.1213(3) 0.73785(14) 0.0483(9) Uani 1 d . .
H23A H 0.4132(2) -0.1627(3) 0.77497(14) 0.072 Uiso 1 calc R .
H23B H 0.4339(2) -0.0750(3) 0.73451(14) 0.072 Uiso 1 calc R .
H23C H 0.3792(2) -0.1829(3) 0.70737(14) 0.072 Uiso 1 calc R .
C24 C 0.2539(2) 0.0808(4) 0.8289(2) 0.0665(11) Uani 1 d . .
H24A H 0.2039(2) 0.0777(4) 0.8159(2) 0.100 Uiso 1 calc R .
H24B H 0.2709(2) 0.1605(4) 0.8471(2) 0.100 Uiso 1 calc R .
H24C H 0.2748(2) 0.0145(4) 0.8564(2) 0.100 Uiso 1 calc R .
C25 C 0.2170(2) 0.1984(3) 0.62893(14) 0.0513(9) Uani 1 d . .
H25A H 0.1914(2) 0.1458(3) 0.59606(14) 0.077 Uiso 1 calc R .
H25B H 0.2509(2) 0.2467(3) 0.62110(14) 0.077 Uiso 1 calc R .
H25C H 0.1852(2) 0.2542(3) 0.63589(14) 0.077 Uiso 1 calc R .
C26 C 0.56964(14) 0.4281(3) 0.68199(12) 0.0308(7) Uani 1 d . .
C27 C 0.57121(15) 0.5245(3) 0.64705(12) 0.0357(7) Uani 1 d . .
H27A H 0.60996(15) 0.5348(3) 0.63828(12) 0.043 Uiso 1 calc R .
C28 C 0.5170(2) 0.6055(3) 0.62499(13) 0.0381(7) Uani 1 d . .
H28A H 0.5184(2) 0.6710(3) 0.60102(13) 0.046 Uiso 1 calc R .
C29 C 0.46030(14) 0.5913(3) 0.63775(12) 0.0328(7) Uani 1 d . .
C30 C 0.46330(14) 0.4953(3) 0.67402(12) 0.0324(7) Uani 1 d . .
H30A H 0.42543(14) 0.4850(3) 0.68397(12) 0.039 Uiso 1 calc R .
C31 C 0.6255(2) 0.3348(3) 0.70396(14) 0.0431(8) Uani 1 d . .
H31A H 0.6626(2) 0.3579(3) 0.69274(14) 0.065 Uiso 1 calc R .
H31B H 0.6074(2) 0.2539(3) 0.68793(14) 0.065 Uiso 1 calc R .
H31C H 0.6433(2) 0.3312(3) 0.74564(14) 0.065 Uiso 1 calc R .
C32 C 0.3979(2) 0.6730(3) 0.61350(15) 0.0493(9) Uani 1 d . .
H32A H 0.3754(2) 0.6616(3) 0.57209(15) 0.074 Uiso 1 calc R .
H32B H 0.4118(2) 0.7593(3) 0.62205(15) 0.074 Uiso 1 calc R .
H32C H 0.3660(2) 0.6512(3) 0.63061(15) 0.074 Uiso 1 calc R .

loop_
_atom_type_symbol
_atom_type_description
_atom_type_scat_dispersion_real
_atom_type_scat_dispersion_imag
_atom_type_scat_source
C C 0.0033 0.0016 'International Tables Vol C Tables 4.2.6.8 and 6.1.1.4'
H H 0.0000 0.0000 'International Tables Vol C Tables 4.2.6.8 and 6.1.1.4'
N N 0.0061 0.0033 'International Tables Vol C Tables 4.2.6.8 and 6.1.1.4'
O O 0.0106 0.0060 'International Tables Vol C Tables 4.2.6.8 and 6.1.1.4'
Fe Fe 0.3463 0.8444 'International Tables Vol C Tables 4.2.6.8 and 6.1.1.4'

loop_
_geom_angle_atom_site_label_1
_geom_angle_atom_site_label_2
_geom_angle_atom_site_label_3
_geom_angle
_geom_angle_site_symmetry_1
_geom_angle_site_symmetry_3
_geom_angle_publ_flag
O2 Fe1 O2 159.63(11) . 2_656 ?
O2 Fe1 N1 91.21(8) . . ?
O2 Fe1 N1 103.20(8) 2_656 . ?
O2 Fe1 N1 103.20(8) . 2_656 ?
O2 Fe1 N1 91.21(8) 2_656 2_656 ?
N1 Fe1 N1 90.27(12) . 2_656 ?
O2 Fe1 O1 60.77(7) . . ?
O2 Fe1 O1 103.20(7) 2_656 . ?
N1 Fe1 O1 94.55(8) . . ?
N1 Fe1 O1 163.29(7) 2_656 . ?
O2 Fe1 O1 103.20(7) . 2_656 ?
O2 Fe1 O1 60.77(7) 2_656 2_656 ?
N1 Fe1 O1 163.29(7) . 2_656 ?
N1 Fe1 O1 94.55(8) 2_656 2_656 ?
O1 Fe1 O1 85.37(10) . 2_656 ?
O2 Fe1 C1 131.93(9) . 2_656 ?
O2 Fe1 C1 30.70(8) 2_656 2_656 ?
N1 Fe1 C1 133.60(9) . 2_656 ?
N1 Fe1 C1 94.31(8) 2_656 2_656 ?
O1 Fe1 C1 93.91(8) . 2_656 ?
O1 Fe1 C1 30.10(8) 2_656 2_656 ?
O2 Fe1 C1 30.69(8) . . ?
O2 Fe1 C1 131.93(9) 2_656 . ?
N1 Fe1 C1 94.30(8) . . ?
N1 Fe1 C1 133.60(9) 2_656 . ?
O1 Fe1 C1 30.10(8) . . ?
O1 Fe1 C1 93.91(8) 2_656 . ?
C1 Fe1 C1 114.36(13) 2_656 . ?
C30 N1 C26 118.0(2) . . ?
C30 N1 Fe1 114.2(2) . . ?
C26 N1 Fe1 127.7(2) . . ?
C1 O1 Fe1 86.4(2) . . ?
C1 O2 Fe1 91.2(2) . . ?
O1 C1 O2 121.5(2) . . ?
O1 C1 C2 119.4(2) . . ?
O2 C1 C2 119.1(2) . . ?
O1 C1 Fe1 63.54(14) . . ?
O2 C1 Fe1 58.08(13) . . ?
C2 C1 Fe1 175.5(2) . . ?
C3 C2 C7 120.9(2) . . ?
C3 C2 C1 119.5(2) . . ?
C7 C2 C1 119.7(2) . . ?
C2 C3 C4 119.1(2) . . ?
C2 C3 C8 120.8(2) . . ?
C4 C3 C8 120.1(2) . . ?
C5 C4 C3 120.1(3) . . ?
C6 C5 C4 120.3(3) . . ?
C5 C6 C7 121.5(3) . . ?
C6 C7 C2 118.1(3) . . ?
C6 C7 C17 119.2(2) . . ?
C2 C7 C17 122.7(2) . . ?
C13 C8 C9 120.0(2) . . ?
C13 C8 C3 120.2(2) . . ?
C9 C8 C3 119.8(2) . . ?
C10 C9 C8 118.7(3) . . ?
C10 C9 C14 120.2(3) . . ?
C8 C9 C14 121.0(2) . . ?
C11 C10 C9 122.0(3) . . ?
C10 C11 C12 118.3(3) . . ?
C10 C11 C15 121.1(3) . . ?
C12 C11 C15 120.6(3) . . ?
C11 C12 C13 121.9(3) . . ?
C12 C13 C8 119.2(3) . . ?
C12 C13 C16 120.1(3) . . ?
C8 C13 C16 120.7(2) . . ?
C18 C17 C22 120.0(3) . . ?
C18 C17 C7 121.7(3) . . ?
C22 C17 C7 118.2(3) . . ?
C17 C18 C19 118.9(3) . . ?
C17 C18 C23 121.7(3) . . ?
C19 C18 C23 119.4(3) . . ?
C20 C19 C18 122.1(3) . . ?
C19 C20 C21 117.8(3) . . ?
C19 C20 C24 121.5(3) . . ?
C21 C20 C24 120.7(3) . . ?
C20 C21 C22 122.7(3) . . ?
C21 C22 C17 118.4(3) . . ?
C21 C22 C25 120.4(3) . . ?
C17 C22 C25 121.1(3) . . ?
N1 C26 C27 120.1(3) . . ?
N1 C26 C31 117.9(2) . . ?
C27 C26 C31 122.0(3) . . ?
C28 C27 C26 120.5(3) . . ?
C27 C28 C29 120.1(3) . . ?
C30 C29 C28 116.0(3) . . ?
C30 C29 C32 120.8(3) . . ?
C28 C29 C32 123.2(3) . . ?
N1 C30 C29 125.2(3) . . ?

loop_
_geom_bond_atom_site_label_1
_geom_bond_atom_site_label_2
_geom_bond_distance
_geom_bond_site_symmetry_2
_geom_bond_publ_flag
Fe1 O2 2.116(2) . ?
Fe1 O2 2.116(2) 2_656 ?
Fe1 N1 2.181(2) . ?
Fe1 N1 2.181(2) 2_656 ?
Fe1 O1 2.236(2) . ?
Fe1 O1 2.236(2) 2_656 ?
Fe1 C1 2.492(3) 2_656 ?
Fe1 C1 2.492(3) . ?
N1 C30 1.345(3) . ?
N1 C26 1.356(3) . ?
O1 C1 1.253(3) . ?
O2 C1 1.273(3) . ?
C1 C2 1.503(4) . ?
C2 C3 1.400(4) . ?
C2 C7 1.407(4) . ?
C3 C4 1.402(4) . ?
C3 C8 1.496(4) . ?
C4 C5 1.385(4) . ?
C5 C6 1.374(4) . ?
C6 C7 1.396(4) . ?
C7 C17 1.507(4) . ?
C8 C13 1.398(4) . ?
C8 C9 1.404(4) . ?
C9 C10 1.395(4) . ?
C9 C14 1.514(4) . ?
C10 C11 1.384(4) . ?
C11 C12 1.382(4) . ?
C11 C15 1.514(4) . ?
C12 C13 1.389(4) . ?
C13 C16 1.508(4) . ?
C17 C18 1.395(4) . ?
C17 C22 1.408(4) . ?
C18 C19 1.399(4) . ?
C18 C23 1.514(4) . ?
C19 C20 1.379(4) . ?
C20 C21 1.380(4) . ?
C20 C24 1.519(4) . ?
C21 C22 1.390(4) . ?
C22 C25 1.511(4) . ?
C26 C27 1.388(4) . ?
C26 C31 1.490(4) . ?
C27 C28 1.378(4) . ?
C28 C29 1.388(4) . ?
C29 C30 1.383(4) . ?
C29 C32 1.508(4) . ?

loop_
_geom_torsion_atom_site_label_1
_geom_torsion_atom_site_label_2
_geom_torsion_atom_site_label_3
_geom_torsion_atom_site_label_4
_geom_torsion
_geom_torsion_site_symmetry_1
_geom_torsion_site_symmetry_2
_geom_torsion_site_symmetry_3
_geom_torsion_site_symmetry_4
_geom_torsion_publ_flag
O2 Fe1 N1 C30 46.7(2) . . . . ?
O2 Fe1 N1 C30 -147.8(2) 2_656 . . . ?
N1 Fe1 N1 C30 -56.5(2) 2_656 . . . ?
O1 Fe1 N1 C30 107.5(2) . . . . ?
O1 Fe1 N1 C30 -163.5(2) 2_656 . . . ?
C1 Fe1 N1 C30 -152.7(2) 2_656 . . . ?
C1 Fe1 N1 C30 77.3(2) . . . . ?
O2 Fe1 N1 C26 -130.8(2) . . . . ?
O2 Fe1 N1 C26 34.6(2) 2_656 . . . ?
N1 Fe1 N1 C26 125.9(3) 2_656 . . . ?
O1 Fe1 N1 C26 -70.1(2) . . . . ?
O1 Fe1 N1 C26 19.0(4) 2_656 . . . ?
C1 Fe1 N1 C26 29.7(3) 2_656 . . . ?
C1 Fe1 N1 C26 -100.3(2) . . . . ?
O2 Fe1 O1 C1 -1.89(14) . . . . ?
O2 Fe1 O1 C1 164.56(15) 2_656 . . . ?
N1 Fe1 O1 C1 -90.7(2) . . . . ?
N1 Fe1 O1 C1 15.6(3) 2_656 . . . ?
O1 Fe1 O1 C1 106.0(2) 2_656 . . . ?
C1 Fe1 O1 C1 134.93(15) 2_656 . . . ?
C1 Fe1 O1 C1 0.000(1) . . . . ?
O2 Fe1 O2 C1 -39.08(14) 2_656 . . . ?
N1 Fe1 O2 C1 96.4(2) . . . . ?
N1 Fe1 O2 C1 -173.04(15) 2_656 . . . ?
O1 Fe1 O2 C1 1.86(14) . . . . ?
O1 Fe1 O2 C1 -75.1(2) 2_656 . . . ?
C1 Fe1 O2 C1 -64.7(2) 2_656 . . . ?
C1 Fe1 O2 C1 0.000(1) . . . . ?
Fe1 O1 C1 O2 3.2(2) . . . . ?
Fe1 O1 C1 C2 -176.2(2) . . . . ?
Fe1 O1 C1 Fe1 0.0 . . . . ?
Fe1 O2 C1 O1 -3.4(3) . . . . ?
Fe1 O2 C1 C2 176.0(2) . . . . ?
Fe1 O2 C1 Fe1 0.0 . . . . ?
O2 Fe1 C1 O1 176.8(2) . . . . ?
O2 Fe1 C1 O1 -20.4(2) 2_656 . . . ?
N1 Fe1 C1 O1 91.7(2) . . . . ?
N1 Fe1 C1 O1 -173.86(14) 2_656 . . . ?
O1 Fe1 C1 O1 0.000(1) . . . . ?
O1 Fe1 C1 O1 -73.8(2) 2_656 . . . ?
C1 Fe1 C1 O1 -50.83(13) 2_656 . . . ?
O2 Fe1 C1 O2 0.000(1) . . . . ?
O2 Fe1 C1 O2 162.85(11) 2_656 . . . ?
N1 Fe1 C1 O2 -85.1(2) . . . . ?
N1 Fe1 C1 O2 9.4(2) 2_656 . . . ?
O1 Fe1 C1 O2 -176.8(2) . . . . ?
O1 Fe1 C1 O2 109.46(15) 2_656 . . . ?
C1 Fe1 C1 O2 132.4(2) 2_656 . . . ?
O2 Fe1 C1 C2 -51.9(25) . . . . ?
O2 Fe1 C1 C2 110.9(25) 2_656 . . . ?
N1 Fe1 C1 C2 -137.0(25) . . . . ?
N1 Fe1 C1 C2 -42.5(26) 2_656 . . . ?
O1 Fe1 C1 C2 131.3(26) . . . . ?
O1 Fe1 C1 C2 57.6(25) 2_656 . . . ?
C1 Fe1 C1 C2 80.5(25) 2_656 . . . ?
O1 C1 C2 C3 -57.5(4) . . . . ?
O2 C1 C2 C3 123.1(3) . . . . ?
Fe1 C1 C2 C3 173.0(24) . . . . ?
O1 C1 C2 C7 121.7(3) . . . . ?
O2 C1 C2 C7 -57.7(4) . . . . ?
Fe1 C1 C2 C7 -7.8(27) . . . . ?
C7 C2 C3 C4 -1.0(4) . . . . ?
C1 C2 C3 C4 178.2(2) . . . . ?
C7 C2 C3 C8 176.8(2) . . . . ?
C1 C2 C3 C8 -4.0(4) . . . . ?
C2 C3 C4 C5 -1.4(4) . . . . ?
C8 C3 C4 C5 -179.2(3) . . . . ?
C3 C4 C5 C6 1.6(4) . . . . ?
C4 C5 C6 C7 0.6(5) . . . . ?
C5 C6 C7 C2 -3.0(4) . . . . ?
C5 C6 C7 C17 175.4(3) . . . . ?
C3 C2 C7 C6 3.1(4) . . . . ?
C1 C2 C7 C6 -176.1(3) . . . . ?
C3 C2 C7 C17 -175.2(3) . . . . ?
C1 C2 C7 C17 5.6(4) . . . . ?
C2 C3 C8 C13 98.1(3) . . . . ?
C4 C3 C8 C13 -84.2(3) . . . . ?
C2 C3 C8 C9 -80.1(3) . . . . ?
C4 C3 C8 C9 97.6(3) . . . . ?
C13 C8 C9 C10 0.3(4) . . . . ?
C3 C8 C9 C10 178.5(2) . . . . ?
C13 C8 C9 C14 -178.1(3) . . . . ?
C3 C8 C9 C14 0.1(4) . . . . ?
C8 C9 C10 C11 -0.9(4) . . . . ?
C14 C9 C10 C11 177.4(3) . . . . ?
C9 C10 C11 C12 1.1(4) . . . . ?
C9 C10 C11 C15 -177.8(3) . . . . ?
C10 C11 C12 C13 -0.5(4) . . . . ?
C15 C11 C12 C13 178.4(3) . . . . ?
C11 C12 C13 C8 -0.2(4) . . . . ?
C11 C12 C13 C16 -177.5(3) . . . . ?
C9 C8 C13 C12 0.3(4) . . . . ?
C3 C8 C13 C12 -177.9(2) . . . . ?
C9 C8 C13 C16 177.6(2) . . . . ?
C3 C8 C13 C16 -0.6(4) . . . . ?
C6 C7 C17 C18 97.8(3) . . . . ?
C2 C7 C17 C18 -84.0(4) . . . . ?
C6 C7 C17 C22 -80.6(3) . . . . ?
C2 C7 C17 C22 97.6(3) . . . . ?
C22 C17 C18 C19 1.6(4) . . . . ?
C7 C17 C18 C19 -176.8(3) . . . . ?
C22 C17 C18 C23 -176.4(3) . . . . ?
C7 C17 C18 C23 5.3(4) . . . . ?
C17 C18 C19 C20 0.2(4) . . . . ?
C23 C18 C19 C20 178.2(3) . . . . ?
C18 C19 C20 C21 -1.6(5) . . . . ?
C18 C19 C20 C24 178.6(3) . . . . ?
C19 C20 C21 C22 1.4(5) . . . . ?
C24 C20 C21 C22 -178.9(3) . . . . ?
C20 C21 C22 C17 0.4(5) . . . . ?
C20 C21 C22 C25 -177.6(3) . . . . ?
C18 C17 C22 C21 -1.8(4) . . . . ?
C7 C17 C22 C21 176.6(3) . . . . ?
C18 C17 C22 C25 176.1(3) . . . . ?
C7 C17 C22 C25 -5.5(4) . . . . ?
C30 N1 C26 C27 2.5(4) . . . . ?
Fe1 N1 C26 C27 180.0(2) . . . . ?
C30 N1 C26 C31 -176.4(3) . . . . ?
Fe1 N1 C26 C31 1.1(4) . . . . ?
N1 C26 C27 C28 -2.3(4) . . . . ?
C31 C26 C27 C28 176.5(3) . . . . ?
C26 C27 C28 C29 0.2(4) . . . . ?
C27 C28 C29 C30 1.5(4) . . . . ?
C27 C28 C29 C32 -177.6(3) . . . . ?
C26 N1 C30 C29 -0.7(4) . . . . ?
Fe1 N1 C30 C29 -178.5(2) . . . . ?
C28 C29 C30 N1 -1.3(4) . . . . ?
C32 C29 C30 N1 177.8(3) . . . . ?
